data_7002148
loop_
_publ_author_name
'Sarma, Rupam'
'Kalita, Dipjyoti'
'Baruah, Jubaraj B.'

_publ_section_title
;
 Solvent induced reactivity of 3,5-dimethylpyrazole towards zinc (II)
 carboxylates
;
_journal_issue 36
_journal_name_full 'Dalton Transactions'
_journal_page_first 7428
_journal_page_last 7436
_journal_paper_doi 10.1039/b905534g
_journal_year 2009
_chemical_formula_sum 'C24 H26 N4 O4 Zn'
_chemical_formula_weight 499.86
_chemical_name_systematic
;
?
;
_space_group_IT_number 2
_symmetry_cell_setting triclinic
_symmetry_space_group_name_Hall '-P 1'
_symmetry_space_group_name_H-M 'P -1'
_atom_sites_solution_hydrogens geom
_atom_sites_solution_primary direct
_atom_sites_solution_secondary difmap
_audit_creation_method SHELXL-97
_cell_angle_alpha 96.598(2)
_cell_angle_beta 103.186(2)
_cell_angle_gamma 108.004(2)
_cell_formula_units_Z 2
_cell_length_a 8.7460(3)
_cell_length_b 12.0489(4)
_cell_length_c 13.0519(4)
_cell_measurement_temperature 296(2)
_cell_volume 1247.78(7)
_computing_cell_refinement 'Bruker SMART'
_computing_data_collection 'Bruker SMART'
_computing_data_reduction 'Bruker SAINT'
_computing_molecular_graphics 'Bruker SHELXTL'
_computing_publication_material 'Bruker SHELXTL'
_computing_structure_refinement 'SHELXL-97 (Sheldrick, 1997)'
_computing_structure_solution 'SHELXS-97 (Sheldrick, 1990)'
_diffrn_ambient_temperature 296(2)
_diffrn_measured_fraction_theta_full 0.954
_diffrn_measured_fraction_theta_max 0.954
_diffrn_measurement_device_type 'CCD area detector'
_diffrn_measurement_method 'phi and omega scans'
_diffrn_radiation_monochromator graphite
_diffrn_radiation_source 'fine-focus sealed tube'
_diffrn_radiation_type MoK\a
_diffrn_radiation_wavelength 0.71073
_diffrn_reflns_av_R_equivalents 0.0150
_diffrn_reflns_av_sigmaI/netI 0.0250
_diffrn_reflns_limit_h_max 10
_diffrn_reflns_limit_h_min -10
_diffrn_reflns_limit_k_max 6
_diffrn_reflns_limit_k_min -14
_diffrn_reflns_limit_l_max 15
_diffrn_reflns_limit_l_min -14
_diffrn_reflns_number 6812
_diffrn_reflns_theta_full 24.99
_diffrn_reflns_theta_max 24.99
_diffrn_reflns_theta_min 2.55
_exptl_absorpt_coefficient_mu 1.020
_exptl_absorpt_correction_type none
_exptl_crystal_colour colorless
_exptl_crystal_density_diffrn 1.330
_exptl_crystal_density_method 'not measured'
_exptl_crystal_description block
_exptl_crystal_F_000 520
_exptl_crystal_size_max 0.29
_exptl_crystal_size_mid 0.21
_exptl_crystal_size_min 0.19
_refine_diff_density_max 0.190
_refine_diff_density_min -0.216
_refine_diff_density_rms 0.036
_refine_ls_extinction_method none
_refine_ls_goodness_of_fit_ref 1.000
_refine_ls_hydrogen_treatment constr
_refine_ls_matrix_type full
_refine_ls_number_parameters 300
_refine_ls_number_reflns 4202
_refine_ls_number_restraints 0
_refine_ls_restrained_S_all 1.000
_refine_ls_R_factor_all 0.0428
_refine_ls_R_factor_gt 0.0330
_refine_ls_shift/su_max 0.000
_refine_ls_shift/su_mean 0.000
_refine_ls_structure_factor_coef Fsqd
_refine_ls_weighting_details 'calc w=1/[\s^2^(Fo^2^)+(0.0345P)^2^+0.5034P] where P=(Fo^2^+2Fc^2^)/3'
_refine_ls_weighting_scheme calc
_refine_ls_wR_factor_gt 0.0776
_refine_ls_wR_factor_ref 0.0835
_reflns_number_gt 3507
_reflns_number_total 4202
_reflns_threshold_expression >2sigma(I)
_cod_data_source_file b905534g.txt
_cod_data_source_block znbendmp_0m
_cod_depositor_comments
;
The following automatic conversions were performed:
'_symmetry_cell_setting' value 'Triclinic' changed to 'triclinic'
according to '/home/saulius/struct/CIF-dictionaries/cif_core.dic'
dictionary named 'cif_core.dic' version 2.4.1 from 2010-06-29.

Automatic conversion script
Id: cif_fix_enum 1527 2010-12-29 10:47:43Z saulius 
;
_cod_original_sg_symbol_H-M P-1
_cod_database_code 7002148

loop_
_symmetry_equiv_pos_as_xyz
'x, y, z'
'-x, -y, -z'

loop_
_atom_site_label
_atom_site_type_symbol
_atom_site_fract_x
_atom_site_fract_y
_atom_site_fract_z
_atom_site_U_iso_or_equiv
_atom_site_adp_type
_atom_site_occupancy
_atom_site_symmetry_multiplicity
_atom_site_calc_flag
_atom_site_refinement_flags
_atom_site_disorder_assembly
_atom_site_disorder_group
Zn1 Zn 0.38474(3) 0.14622(2) 0.29602(2) 0.05714(12) Uani 1 1 d . . .
O1 O 0.4271(2) 0.01609(15) 0.21973(15) 0.0719(5) Uani 1 1 d . . .
O2 O 0.3319(3) -0.13152(16) 0.30282(17) 0.0829(6) Uani 1 1 d . . .
O3 O 0.5869(2) 0.27949(15) 0.31329(15) 0.0730(5) Uani 1 1 d . . .
O4 O 0.4926(2) 0.41990(17) 0.25640(18) 0.0835(6) Uani 1 1 d . . .
N1 N 0.3431(3) 0.12259(18) 0.43798(16) 0.0610(5) Uani 1 1 d . . .
N2 N 0.2897(2) 0.01211(18) 0.46083(17) 0.0615(5) Uani 1 1 d . . .
H2 H 0.2900 -0.0509 0.4227 0.074 Uiso 1 1 d R . .
N3 N 0.1782(3) 0.16114(18) 0.20188(16) 0.0614(5) Uani 1 1 d . . .
N4 N 0.1764(3) 0.2654(2) 0.17287(17) 0.0667(5) Uani 1 1 d . . .
H4A H 0.2617 0.3302 0.1921 0.080 Uiso 1 1 d R . .
C1 C 0.3946(3) -0.0912(2) 0.2329(2) 0.0596(6) Uani 1 1 d . . .
C2 C 0.4356(3) -0.1718(2) 0.15534(19) 0.0557(6) Uani 1 1 d . . .
C3 C 0.4958(3) -0.1311(2) 0.0731(2) 0.0692(7) Uani 1 1 d . . .
H3 H 0.5144 -0.0522 0.0667 0.083 Uiso 1 1 calc R . .
C4 C 0.5290(4) -0.2065(3) -0.0002(3) 0.0906(9) Uani 1 1 d . . .
H4 H 0.5683 -0.1785 -0.0561 0.109 Uiso 1 1 calc R . .
C5 C 0.5040(5) -0.3216(3) 0.0095(3) 0.0948(10) Uani 1 1 d . . .
H5 H 0.5260 -0.3723 -0.0399 0.114 Uiso 1 1 calc R . .
C6 C 0.4464(4) -0.3630(3) 0.0925(3) 0.0908(10) Uani 1 1 d . . .
H6 H 0.4311 -0.4413 0.0996 0.109 Uiso 1 1 calc R . .
C7 C 0.4113(4) -0.2893(2) 0.1645(2) 0.0761(8) Uani 1 1 d . . .
H7 H 0.3711 -0.3181 0.2199 0.091 Uiso 1 1 calc R . .
C8 C 0.6069(3) 0.3823(2) 0.2900(2) 0.0608(6) Uani 1 1 d . . .
C9 C 0.7846(3) 0.4612(2) 0.3072(2) 0.0607(6) Uani 1 1 d . . .
C10 C 0.8190(4) 0.5718(2) 0.2789(3) 0.0788(8) Uani 1 1 d . . .
H10 H 0.7312 0.5957 0.2471 0.095 Uiso 1 1 calc R . .
C11 C 0.9823(4) 0.6470(3) 0.2975(3) 0.0926(10) Uani 1 1 d . . .
H11 H 1.0035 0.7204 0.2770 0.111 Uiso 1 1 calc R . .
C12 C 1.1119(4) 0.6141(3) 0.3455(3) 0.0977(10) Uani 1 1 d . . .
H12 H 1.2216 0.6659 0.3601 0.117 Uiso 1 1 calc R . .
C13 C 1.0808(4) 0.5050(4) 0.3723(4) 0.1243(15) Uani 1 1 d . . .
H13 H 1.1694 0.4816 0.4037 0.149 Uiso 1 1 calc R . .
C14 C 0.9170(4) 0.4285(3) 0.3528(3) 0.0997(11) Uani 1 1 d . . .
H14 H 0.8971 0.3539 0.3709 0.120 Uiso 1 1 calc R . .
C15 C 0.3698(5) 0.3262(3) 0.5162(3) 0.0996(11) Uani 1 1 d . . .
H15A H 0.4327 0.3463 0.4654 0.149 Uiso 1 1 calc R . .
H15B H 0.4364 0.3703 0.5867 0.149 Uiso 1 1 calc R . .
H15C H 0.2699 0.3457 0.4969 0.149 Uiso 1 1 calc R . .
C16 C 0.3234(3) 0.1957(2) 0.5154(2) 0.0669(7) Uani 1 1 d . . .
C17 C 0.2566(4) 0.1296(3) 0.5853(2) 0.0746(7) Uani 1 1 d . . .
H17 H 0.2302 0.1588 0.6455 0.089 Uiso 1 1 calc R . .
C18 C 0.2369(3) 0.0130(2) 0.5490(2) 0.0628(6) Uani 1 1 d . . .
C19 C 0.1736(4) -0.0979(3) 0.5905(3) 0.0838(8) Uani 1 1 d . . .
H19A H 0.0590 -0.1166 0.5749 0.101 Uiso 1 1 d R . .
H19B H 0.2116 -0.1502 0.5568 0.101 Uiso 1 1 d R . .
H19C H 0.2274 -0.0738 0.6669 0.101 Uiso 1 1 d R . .
C20 C -0.0055(5) 0.3594(4) 0.0693(4) 0.1261(15) Uani 1 1 d . . .
H20A H -0.1190 0.3498 0.0690 0.151 Uiso 1 1 d R . .
H20B H 0.0713 0.4277 0.1142 0.151 Uiso 1 1 d R . .
H20C H 0.0029 0.3504 -0.0025 0.151 Uiso 1 1 d R . .
C21 C 0.0271(4) 0.2552(3) 0.1114(3) 0.0855(9) Uani 1 1 d . . .
C22 C -0.0725(4) 0.1390(3) 0.0992(3) 0.1058(12) Uani 1 1 d . . .
H22 H -0.1845 0.1043 0.0600 0.127 Uiso 1 1 calc R . .
C23 C 0.0246(4) 0.0830(3) 0.1562(2) 0.0764(8) Uani 1 1 d . . .
C24 C -0.0207(4) -0.0439(3) 0.1715(3) 0.1066(12) Uani 1 1 d . . .
H24A H -0.0080 -0.0925 0.1126 0.160 Uiso 1 1 calc R . .
H24B H -0.1348 -0.0727 0.1742 0.160 Uiso 1 1 calc R . .
H24C H 0.0517 -0.0475 0.2375 0.160 Uiso 1 1 calc R . .

loop_
_atom_site_aniso_label
_atom_site_aniso_U_11
_atom_site_aniso_U_22
_atom_site_aniso_U_33
_atom_site_aniso_U_23
_atom_site_aniso_U_13
_atom_site_aniso_U_12
Zn1 0.06092(19) 0.04166(16) 0.0710(2) 0.01766(12) 0.02178(14) 0.01612(12)
O1 0.0857(12) 0.0420(10) 0.0966(13) 0.0177(9) 0.0385(10) 0.0233(9)
O2 0.1066(15) 0.0474(10) 0.1056(15) 0.0195(10) 0.0578(13) 0.0198(10)
O3 0.0708(11) 0.0454(10) 0.0967(13) 0.0253(9) 0.0230(10) 0.0079(8)
O4 0.0705(12) 0.0551(11) 0.1197(17) 0.0251(11) 0.0201(11) 0.0168(10)
N1 0.0693(13) 0.0497(12) 0.0657(13) 0.0173(10) 0.0209(10) 0.0197(10)
N2 0.0687(13) 0.0459(11) 0.0692(13) 0.0162(9) 0.0190(11) 0.0174(10)
N3 0.0614(13) 0.0530(12) 0.0702(13) 0.0167(10) 0.0180(10) 0.0189(10)
N4 0.0647(13) 0.0576(13) 0.0761(14) 0.0188(10) 0.0128(11) 0.0215(11)
C1 0.0548(14) 0.0425(13) 0.0778(17) 0.0108(11) 0.0180(12) 0.0124(11)
C2 0.0520(13) 0.0443(13) 0.0666(15) 0.0109(11) 0.0094(11) 0.0160(10)
C3 0.0790(18) 0.0572(16) 0.0763(17) 0.0200(13) 0.0229(14) 0.0272(14)
C4 0.117(3) 0.094(2) 0.080(2) 0.0230(17) 0.0439(19) 0.048(2)
C5 0.126(3) 0.085(2) 0.086(2) 0.0031(18) 0.032(2) 0.057(2)
C6 0.128(3) 0.0538(17) 0.097(2) 0.0111(16) 0.026(2) 0.0451(18)
C7 0.105(2) 0.0502(15) 0.0796(18) 0.0188(13) 0.0284(16) 0.0319(15)
C8 0.0714(16) 0.0411(13) 0.0644(15) 0.0110(11) 0.0216(13) 0.0100(12)
C9 0.0712(16) 0.0449(13) 0.0650(15) 0.0141(11) 0.0242(13) 0.0138(12)
C10 0.0815(19) 0.0528(16) 0.105(2) 0.0294(15) 0.0336(17) 0.0172(14)
C11 0.095(2) 0.0540(17) 0.131(3) 0.0356(17) 0.044(2) 0.0120(16)
C12 0.077(2) 0.075(2) 0.136(3) 0.034(2) 0.039(2) 0.0075(17)
C13 0.074(2) 0.097(3) 0.196(4) 0.074(3) 0.024(2) 0.016(2)
C14 0.082(2) 0.069(2) 0.146(3) 0.054(2) 0.025(2) 0.0165(17)
C15 0.149(3) 0.0596(18) 0.104(2) 0.0205(16) 0.054(2) 0.041(2)
C16 0.0762(17) 0.0563(15) 0.0691(16) 0.0149(12) 0.0176(13) 0.0253(13)
C17 0.090(2) 0.0756(19) 0.0652(17) 0.0187(14) 0.0274(15) 0.0334(16)
C18 0.0625(15) 0.0662(17) 0.0605(15) 0.0213(12) 0.0140(12) 0.0225(13)
C19 0.092(2) 0.078(2) 0.086(2) 0.0360(16) 0.0295(17) 0.0266(17)
C20 0.102(3) 0.108(3) 0.157(4) 0.055(3) -0.007(2) 0.042(2)
C21 0.0719(19) 0.084(2) 0.097(2) 0.0311(17) 0.0076(16) 0.0289(17)
C22 0.0648(19) 0.091(3) 0.135(3) 0.038(2) -0.0080(19) 0.0101(18)
C23 0.0645(17) 0.0672(18) 0.088(2) 0.0214(15) 0.0139(15) 0.0134(14)
C24 0.083(2) 0.072(2) 0.142(3) 0.034(2) 0.011(2) 0.0047(17)

loop_
_atom_type_symbol
_atom_type_description
_atom_type_scat_dispersion_real
_atom_type_scat_dispersion_imag
_atom_type_scat_source
C C 0.0033 0.0016 'International Tables Vol C Tables 4.2.6.8 and 6.1.1.4'
H H 0.0000 0.0000 'International Tables Vol C Tables 4.2.6.8 and 6.1.1.4'
N N 0.0061 0.0033 'International Tables Vol C Tables 4.2.6.8 and 6.1.1.4'
O O 0.0106 0.0060 'International Tables Vol C Tables 4.2.6.8 and 6.1.1.4'
Zn Zn 0.2839 1.4301 'International Tables Vol C Tables 4.2.6.8 and 6.1.1.4'

loop_
_geom_angle_atom_site_label_1
_geom_angle_atom_site_label_2
_geom_angle_atom_site_label_3
_geom_angle
_geom_angle_site_symmetry_1
_geom_angle_site_symmetry_3
_geom_angle_publ_flag
O3 Zn1 O1 102.45(8) . . ?
O3 Zn1 N1 111.36(8) . . ?
O1 Zn1 N1 114.59(8) . . ?
O3 Zn1 N3 113.87(8) . . ?
O1 Zn1 N3 106.87(8) . . ?
N1 Zn1 N3 107.72(8) . . ?
C1 O1 Zn1 129.26(17) . . ?
C8 O3 Zn1 130.49(18) . . ?
C16 N1 N2 105.6(2) . . ?
C16 N1 Zn1 131.26(17) . . ?
N2 N1 Zn1 121.57(16) . . ?
C18 N2 N1 112.2(2) . . ?
C18 N2 H2 124.1 . . ?
N1 N2 H2 123.8 . . ?
C23 N3 N4 105.8(2) . . ?
C23 N3 Zn1 132.17(19) . . ?
N4 N3 Zn1 122.02(16) . . ?
C21 N4 N3 111.9(2) . . ?
C21 N4 H4A 124.2 . . ?
N3 N4 H4A 123.9 . . ?
O2 C1 O1 124.9(2) . . ?
O2 C1 C2 119.5(2) . . ?
O1 C1 C2 115.6(2) . . ?
C3 C2 C7 118.8(2) . . ?
C3 C2 C1 120.6(2) . . ?
C7 C2 C1 120.6(2) . . ?
C2 C3 C4 120.5(3) . . ?
C2 C3 H3 119.7 . . ?
C4 C3 H3 119.7 . . ?
C5 C4 C3 120.1(3) . . ?
C5 C4 H4 120.0 . . ?
C3 C4 H4 120.0 . . ?
C4 C5 C6 120.0(3) . . ?
C4 C5 H5 120.0 . . ?
C6 C5 H5 120.0 . . ?
C7 C6 C5 120.3(3) . . ?
C7 C6 H6 119.9 . . ?
C5 C6 H6 119.9 . . ?
C6 C7 C2 120.3(3) . . ?
C6 C7 H7 119.8 . . ?
C2 C7 H7 119.8 . . ?
O4 C8 O3 125.0(2) . . ?
O4 C8 C9 119.2(2) . . ?
O3 C8 C9 115.8(2) . . ?
C14 C9 C10 117.9(3) . . ?
C14 C9 C8 121.9(2) . . ?
C10 C9 C8 120.2(2) . . ?
C9 C10 C11 120.8(3) . . ?
C9 C10 H10 119.6 . . ?
C11 C10 H10 119.6 . . ?
C12 C11 C10 120.3(3) . . ?
C12 C11 H11 119.8 . . ?
C10 C11 H11 119.8 . . ?
C13 C12 C11 119.7(3) . . ?
C13 C12 H12 120.1 . . ?
C11 C12 H12 120.1 . . ?
C12 C13 C14 120.2(3) . . ?
C12 C13 H13 119.9 . . ?
C14 C13 H13 119.9 . . ?
C9 C14 C13 121.0(3) . . ?
C9 C14 H14 119.5 . . ?
C13 C14 H14 119.5 . . ?
C16 C15 H15A 109.5 . . ?
C16 C15 H15B 109.5 . . ?
H15A C15 H15B 109.5 . . ?
C16 C15 H15C 109.5 . . ?
H15A C15 H15C 109.5 . . ?
H15B C15 H15C 109.5 . . ?
N1 C16 C17 109.0(2) . . ?
N1 C16 C15 120.7(3) . . ?
C17 C16 C15 130.3(3) . . ?
C18 C17 C16 107.3(3) . . ?
C18 C17 H17 126.3 . . ?
C16 C17 H17 126.3 . . ?
N2 C18 C17 105.8(2) . . ?
N2 C18 C19 121.9(3) . . ?
C17 C18 C19 132.3(3) . . ?
C18 C19 H19A 105.7 . . ?
C18 C19 H19B 103.7 . . ?
H19A C19 H19B 117.1 . . ?
C18 C19 H19C 103.6 . . ?
H19A C19 H19C 112.1 . . ?
H19B C19 H19C 113.0 . . ?
C21 C20 H20A 105.4 . . ?
C21 C20 H20B 107.8 . . ?
H20A C20 H20B 113.1 . . ?
C21 C20 H20C 106.1 . . ?
H20A C20 H20C 109.9 . . ?
H20B C20 H20C 114.0 . . ?
N4 C21 C22 106.0(3) . . ?
N4 C21 C20 121.6(3) . . ?
C22 C21 C20 132.5(3) . . ?
C21 C22 C23 107.1(3) . . ?
C21 C22 H22 126.4 . . ?
C23 C22 H22 126.4 . . ?
N3 C23 C22 109.2(3) . . ?
N3 C23 C24 120.8(3) . . ?
C22 C23 C24 129.9(3) . . ?
C23 C24 H24A 109.5 . . ?
C23 C24 H24B 109.5 . . ?
H24A C24 H24B 109.5 . . ?
C23 C24 H24C 109.5 . . ?
H24A C24 H24C 109.5 . . ?
H24B C24 H24C 109.5 . . ?

loop_
_geom_bond_atom_site_label_1
_geom_bond_atom_site_label_2
_geom_bond_distance
_geom_bond_site_symmetry_2
_geom_bond_publ_flag
Zn1 O3 1.9325(17) . ?
Zn1 O1 1.9380(17) . ?
Zn1 N1 2.003(2) . ?
Zn1 N3 2.011(2) . ?
O1 C1 1.276(3) . ?
O2 C1 1.239(3) . ?
O3 C8 1.279(3) . ?
O4 C8 1.234(3) . ?
N1 C16 1.340(3) . ?
N1 N2 1.360(3) . ?
N2 C18 1.335(3) . ?
N2 H2 0.8600 . ?
N3 C23 1.330(3) . ?
N3 N4 1.357(3) . ?
N4 C21 1.328(3) . ?
N4 H4A 0.8594 . ?
C1 C2 1.500(3) . ?
C2 C3 1.374(4) . ?
C2 C7 1.389(3) . ?
C3 C4 1.384(4) . ?
C3 H3 0.9300 . ?
C4 C5 1.362(5) . ?
C4 H4 0.9300 . ?
C5 C6 1.375(5) . ?
C5 H5 0.9300 . ?
C6 C7 1.369(4) . ?
C6 H6 0.9300 . ?
C7 H7 0.9300 . ?
C8 C9 1.499(4) . ?
C9 C14 1.368(4) . ?
C9 C10 1.385(4) . ?
C10 C11 1.383(4) . ?
C10 H10 0.9300 . ?
C11 C12 1.359(5) . ?
C11 H11 0.9300 . ?
C12 C13 1.360(5) . ?
C12 H12 0.9300 . ?
C13 C14 1.389(5) . ?
C13 H13 0.9300 . ?
C14 H14 0.9300 . ?
C15 C16 1.496(4) . ?
C15 H15A 0.9600 . ?
C15 H15B 0.9600 . ?
C15 H15C 0.9600 . ?
C16 C17 1.390(4) . ?
C17 C18 1.373(4) . ?
C17 H17 0.9300 . ?
C18 C19 1.494(4) . ?
C19 H19A 0.9239 . ?
C19 H19B 0.9136 . ?
C19 H19C 0.9661 . ?
C20 C21 1.505(5) . ?
C20 H20A 0.9624 . ?
C20 H20B 0.9167 . ?
C20 H20C 0.9527 . ?
C21 C22 1.370(5) . ?
C22 C23 1.382(4) . ?
C22 H22 0.9300 . ?
C23 C24 1.506(4) . ?
C24 H24A 0.9600 . ?
C24 H24B 0.9600 . ?
C24 H24C 0.9600 . ?

loop_
_geom_hbond_atom_site_label_D
_geom_hbond_atom_site_label_H
_geom_hbond_atom_site_label_A
_geom_hbond_distance_DH
_geom_hbond_distance_HA
_geom_hbond_distance_DA
_geom_hbond_angle_DHA
_geom_hbond_site_symmetry_A
N4 H4A O4 0.86 1.90 2.698(3) 153.3 .
N2 H2 O2 0.86 1.91 2.703(3) 152.1 .
